data_4335154
loop_
_publ_author_name
'Chhatra B. Khadka'
'Bahareh Khalili Najafabadi'
'Mahdi Hesari'
'Mark S. Workentin'
'John F. Corrigan'

_publ_contact_author_address
;Dept of Chemistry
The University of Western Ontario
London ON
N6A 5B7
;
_publ_contact_author_email corrigan@uwo.ca
_publ_contact_author_name 'John Corrigan'
_publ_contact_author_phone '519 661 2111'
_publ_section_title
;
 Copper Chalcogenide Clusters Stabilized with Ferrocene-Based Diphosphine
 Ligands
;
_journal_name_full 'Inorganic Chemistry'
_journal_page_first 6798
_journal_page_last 6805
_journal_paper_doi 10.1021/ic3021854
_journal_volume 52
_journal_year 2013
_chemical_formula_sum 'C86 H92 Cu4 Fe2 O4.5 P4 Te3'
_chemical_formula_weight 2070.14
_chemical_name_systematic
; 
 ? 
;
_space_group_IT_number 14
_symmetry_cell_setting monoclinic
_symmetry_space_group_name_Hall '-P 2ybc'
_symmetry_space_group_name_H-M 'P 1 21/c 1'
_atom_sites_solution_hydrogens geom
_atom_sites_solution_primary direct
_atom_sites_solution_secondary difmap
_audit_creation_method SHELXL-97
_cell_angle_alpha 90.00
_cell_angle_beta 109.966(3)
_cell_angle_gamma 90.00
_cell_formula_units_Z 4
_cell_length_a 26.451(4)
_cell_length_b 18.553(2)
_cell_length_c 18.152(2)
_cell_measurement_reflns_used 9952
_cell_measurement_temperature 150(2)
_cell_measurement_theta_max 22.17
_cell_measurement_theta_min 2.24
_cell_volume 8372.6(18)
_computing_cell_refinement 'Bruker SMART'
_computing_data_collection 'Bruker SMART'
_computing_data_reduction 'Bruker SAINT'
_computing_molecular_graphics 'Bruker SHELXTL'
_computing_publication_material 'Bruker SHELXTL'
_computing_structure_refinement 'SHELXL-97 (Sheldrick, 2008)'
_computing_structure_solution 'SHELXS-97 (Sheldrick, 2008)'
_diffrn_ambient_temperature 150(2)
_diffrn_measured_fraction_theta_full 1.000
_diffrn_measured_fraction_theta_max 1.000
_diffrn_measurement_device_type 'APEX II CCD area detector'
_diffrn_measurement_method 'phi and omega scans'
_diffrn_radiation_monochromator graphite
_diffrn_radiation_source 'fine-focus sealed tube'
_diffrn_radiation_type MoK\a
_diffrn_radiation_wavelength 0.71073
_diffrn_reflns_av_R_equivalents 0.1325
_diffrn_reflns_av_sigmaI/netI 0.0887
_diffrn_reflns_limit_h_max 31
_diffrn_reflns_limit_h_min -31
_diffrn_reflns_limit_k_max 22
_diffrn_reflns_limit_k_min -20
_diffrn_reflns_limit_l_max 21
_diffrn_reflns_limit_l_min -21
_diffrn_reflns_number 135064
_diffrn_reflns_theta_full 25.00
_diffrn_reflns_theta_max 25.00
_diffrn_reflns_theta_min 1.37
_exptl_absorpt_coefficient_mu 2.485
_exptl_absorpt_correction_T_max 0.9292
_exptl_absorpt_correction_T_min 0.6774
_exptl_absorpt_correction_type multi-scan
_exptl_crystal_colour red-brown
_exptl_crystal_density_diffrn 1.642
_exptl_crystal_description square
_exptl_crystal_F_000 4112
_exptl_crystal_size_max 0.17
_exptl_crystal_size_mid 0.12
_exptl_crystal_size_min 0.03
_refine_diff_density_max 2.630
_refine_diff_density_min -1.135
_refine_diff_density_rms 0.208
_refine_ls_extinction_method none
_refine_ls_goodness_of_fit_ref 1.070
_refine_ls_hydrogen_treatment constr
_refine_ls_matrix_type full
_refine_ls_number_parameters 830
_refine_ls_number_reflns 14741
_refine_ls_number_restraints 100
_refine_ls_restrained_S_all 1.068
_refine_ls_R_factor_all 0.1494
_refine_ls_R_factor_gt 0.0797
_refine_ls_shift/su_max 0.001
_refine_ls_shift/su_mean 0.000
_refine_ls_structure_factor_coef Fsqd
_refine_ls_weighting_details 'calc w=1/[\s^2^(Fo^2^)+(0.0940P)^2^+105.1354P] where P=(Fo^2^+2Fc^2^)/3'
_refine_ls_weighting_scheme calc
_refine_ls_wR_factor_gt 0.1963
_refine_ls_wR_factor_ref 0.2215
_reflns_number_gt 8938
_reflns_number_total 14741
_reflns_threshold_expression >2sigma(I)
_cod_data_source_file ic3021854_si_002_4.cif
_cod_data_source_block b12144m
_cod_original_cell_volume 8372.7(18)
_cod_original_formula_sum 'C86 H92 Cu4 Fe2 O4.50 P4 Te3'
_cod_database_code 4335154

loop_
_symmetry_equiv_pos_as_xyz
'x, y, z'
'-x, y+1/2, -z+1/2'
'-x, -y, -z'
'x, -y-1/2, z-1/2'

loop_
_atom_site_label
_atom_site_type_symbol
_atom_site_fract_x
_atom_site_fract_y
_atom_site_fract_z
_atom_site_U_iso_or_equiv
_atom_site_adp_type
_atom_site_occupancy
_atom_site_symmetry_multiplicity
_atom_site_calc_flag
_atom_site_refinement_flags
Cu1 Cu -0.75429(6) 0.03496(8) 0.27161(9) 0.0332(4) Uani 1 1 d .
Cu2 Cu -0.65772(6) 0.07870(8) 0.28823(9) 0.0310(4) Uani 1 1 d .
Cu3 Cu -0.72633(6) -0.01388(8) 0.15389(9) 0.0339(4) Uani 1 1 d .
Cu4 Cu -0.62218(6) -0.02373(8) 0.22057(9) 0.0330(4) Uani 1 1 d .
Te1 Te -0.68118(3) -0.06031(4) 0.30019(5) 0.0312(2) Uani 1 1 d .
Te2 Te -0.65249(3) 0.09421(4) 0.14522(5) 0.0329(2) Uani 1 1 d .
Te3 Te -0.75157(3) 0.12341(5) 0.16521(5) 0.0355(2) Uani 1 1 d .
Fe1 Fe -0.71253(7) 0.16109(10) 0.47695(11) 0.0377(5) Uani 1 1 d .
Fe2 Fe -0.64998(7) -0.17618(10) 0.04326(11) 0.0350(4) Uani 1 1 d .
P1 P -0.80955(13) 0.06856(18) 0.3335(2) 0.0349(8) Uani 1 1 d .
P2 P -0.61466(12) 0.14386(18) 0.39384(19) 0.0296(7) Uani 1 1 d .
P3 P -0.76264(13) -0.08871(19) 0.0543(2) 0.0347(8) Uani 1 1 d .
P4 P -0.55841(12) -0.07975(17) 0.18979(19) 0.0292(7) Uani 1 1 d .
C1 C -0.7849(5) 0.1480(7) 0.3926(8) 0.039(3) Uani 1 1 d .
C2 C -0.7551(5) 0.2031(7) 0.3697(8) 0.042(3) Uani 1 1 d .
H2A H -0.7454 0.2036 0.3239 0.050 Uiso 1 1 calc R
C3 C -0.7429(6) 0.2575(8) 0.4303(9) 0.056(4) Uani 1 1 d .
H3A H -0.7228 0.3002 0.4320 0.068 Uiso 1 1 calc R
C4 C -0.7665(6) 0.2359(8) 0.4877(9) 0.054(4) Uani 1 1 d .
H4A H -0.7651 0.2620 0.5334 0.065 Uiso 1 1 calc R
C5 C -0.7916(5) 0.1699(8) 0.4640(8) 0.043(3) Uani 1 1 d .
H5A H -0.8103 0.1434 0.4913 0.052 Uiso 1 1 calc R
C6 C -0.6391(5) 0.1320(7) 0.4755(7) 0.034(3) Uani 1 1 d .
C7 C -0.6334(5) 0.1798(8) 0.5403(7) 0.042(3) Uani 1 1 d .
H7A H -0.6161 0.2254 0.5489 0.051 Uiso 1 1 calc R
C8 C -0.6582(6) 0.1466(10) 0.5884(8) 0.058(4) Uani 1 1 d .
H8A H -0.6600 0.1660 0.6358 0.070 Uiso 1 1 calc R
C9 C -0.6800(6) 0.0798(9) 0.5556(8) 0.052(4) Uani 1 1 d .
H9A H -0.6994 0.0467 0.5759 0.063 Uiso 1 1 calc R
C10 C -0.6671(5) 0.0720(7) 0.4858(7) 0.037(3) Uani 1 1 d .
H10C H -0.6764 0.0317 0.4515 0.045 Uiso 1 1 calc R
C11 C -0.8219(5) 0.0078(8) 0.4032(8) 0.044(3) Uani 1 1 d .
C12 C -0.7873(7) -0.0476(8) 0.4322(9) 0.054(4) Uani 1 1 d .
H12C H -0.7596 -0.0573 0.4113 0.065 Uiso 1 1 calc R
C13 C -0.7924(7) -0.0914(10) 0.4938(11) 0.076(5) Uani 1 1 d .
H13C H -0.7664 -0.1274 0.5175 0.091 Uiso 1 1 calc R
C14 C -0.8355(7) -0.0806(10) 0.5186(12) 0.076(5) Uani 1 1 d .
H14C H -0.8398 -0.1103 0.5587 0.091 Uiso 1 1 calc R
C15 C -0.8723(7) -0.0276(9) 0.4862(11) 0.071(5) Uani 1 1 d .
H15C H -0.9029 -0.0225 0.5019 0.085 Uiso 1 1 calc R
C16 C -0.8653(6) 0.0183(9) 0.4311(11) 0.064(5) Uani 1 1 d .
H16C H -0.8896 0.0572 0.4117 0.077 Uiso 1 1 calc R
C17 C -0.8767(5) 0.0960(8) 0.2694(9) 0.048(4) Uani 1 1 d .
C18 C -0.9029(6) 0.1561(9) 0.2850(10) 0.065(5) Uani 1 1 d .
H18A H -0.8864 0.1850 0.3300 0.078 Uiso 1 1 calc R
C19 C -0.9544(7) 0.1728(11) 0.2327(12) 0.081(6) Uani 1 1 d .
H19A H -0.9725 0.2143 0.2418 0.098 Uiso 1 1 calc R
C20 C -0.9794(7) 0.1299(11) 0.1681(12) 0.078(6) Uani 1 1 d .
H20A H -1.0144 0.1418 0.1337 0.094 Uiso 1 1 calc R
C21 C -0.9544(7) 0.0724(13) 0.1544(12) 0.092(7) Uani 1 1 d .
H21A H -0.9722 0.0431 0.1103 0.110 Uiso 1 1 calc R
C22 C -0.9029(6) 0.0539(9) 0.2027(10) 0.059(4) Uani 1 1 d .
H22A H -0.8854 0.0130 0.1909 0.071 Uiso 1 1 calc R
C23 C -0.5435(5) 0.1217(7) 0.4365(7) 0.033(3) Uani 1 1 d .
C24 C -0.5124(5) 0.1248(8) 0.3874(8) 0.044(3) Uani 1 1 d .
H24A H -0.5289 0.1365 0.3335 0.053 Uiso 1 1 calc R
C25 C -0.4580(6) 0.1110(8) 0.4172(9) 0.052(4) Uani 1 1 d .
H25A H -0.4371 0.1151 0.3841 0.062 Uiso 1 1 calc R
C26 C -0.4335(6) 0.0912(8) 0.4947(9) 0.054(4) Uani 1 1 d .
H26A H -0.3959 0.0820 0.5150 0.065 Uiso 1 1 calc R
C27 C -0.4644(6) 0.0851(8) 0.5422(9) 0.052(4) Uani 1 1 d .
H27A H -0.4481 0.0697 0.5950 0.063 Uiso 1 1 calc R
C28 C -0.5181(5) 0.1008(8) 0.5143(8) 0.046(4) Uani 1 1 d .
H28A H -0.5384 0.0974 0.5484 0.055 Uiso 1 1 calc R
C29 C -0.6136(5) 0.2409(6) 0.3837(7) 0.029(3) Uani 1 1 d .
C30 C -0.5765(5) 0.2851(8) 0.4407(8) 0.046(4) Uani 1 1 d .
H30A H -0.5498 0.2633 0.4841 0.055 Uiso 1 1 calc R
C31 C -0.5785(6) 0.3591(8) 0.4341(9) 0.052(4) Uani 1 1 d .
H31A H -0.5531 0.3877 0.4727 0.062 Uiso 1 1 calc R
C32 C -0.6164(6) 0.3913(8) 0.3730(9) 0.050(4) Uani 1 1 d .
H32A H -0.6188 0.4424 0.3704 0.060 Uiso 1 1 calc R
C33 C -0.6519(6) 0.3499(7) 0.3141(8) 0.042(3) Uani 1 1 d .
H33A H -0.6775 0.3723 0.2700 0.050 Uiso 1 1 calc R
C34 C -0.6495(5) 0.2748(7) 0.3205(7) 0.036(3) Uani 1 1 d .
H34A H -0.6734 0.2465 0.2798 0.044 Uiso 1 1 calc R
C35 C -0.5845(5) -0.1125(7) 0.0897(7) 0.031(3) Uani 1 1 d .
C36 C -0.6246(5) -0.0746(7) 0.0274(7) 0.034(3) Uani 1 1 d .
H36A H -0.6408 -0.0299 0.0319 0.041 Uiso 1 1 calc R
C37 C -0.6353(5) -0.1159(8) -0.0413(8) 0.043(3) Uani 1 1 d .
H37A H -0.6606 -0.1045 -0.0913 0.052 Uiso 1 1 calc R
C38 C -0.6016(5) -0.1780(8) -0.0224(8) 0.044(4) Uani 1 1 d .
H38A H -0.6005 -0.2150 -0.0579 0.053 Uiso 1 1 calc R
C39 C -0.5702(5) -0.1754(7) 0.0579(8) 0.038(3) Uani 1 1 d .
H39A H -0.5441 -0.2098 0.0855 0.045 Uiso 1 1 calc R
C40 C -0.7238(5) -0.1702(7) 0.0559(8) 0.041(3) Uani 1 1 d .
C41 C -0.7253(5) -0.2173(8) -0.0061(9) 0.045(4) Uani 1 1 d .
H41A H -0.7477 -0.2122 -0.0594 0.054 Uiso 1 1 calc R
C42 C -0.6878(6) -0.2731(7) 0.0250(10) 0.057(5) Uani 1 1 d .
H42A H -0.6807 -0.3123 -0.0038 0.068 Uiso 1 1 calc R
C43 C -0.6622(5) -0.2606(7) 0.1077(8) 0.039(3) Uani 1 1 d .
H43A H -0.6350 -0.2898 0.1428 0.047 Uiso 1 1 calc R
C44 C -0.6841(5) -0.1985(6) 0.1273(8) 0.035(3) Uani 1 1 d .
H44A H -0.6749 -0.1781 0.1782 0.042 Uiso 1 1 calc R
C45 C -0.7777(6) -0.0555(8) -0.0453(8) 0.045(3) Uani 1 1 d .
C46 C -0.8143(7) -0.0895(9) -0.1095(10) 0.073(5) Uani 1 1 d .
H46A H -0.8337 -0.1303 -0.1022 0.087 Uiso 1 1 calc R
C47 C -0.8227(9) -0.0636(10) -0.1849(11) 0.094(7) Uani 1 1 d .
H47A H -0.8461 -0.0888 -0.2288 0.112 Uiso 1 1 calc R
C48 C -0.7971(9) -0.0017(11) -0.1963(11) 0.091(7) Uani 1 1 d .
H48A H -0.8037 0.0163 -0.2478 0.109 Uiso 1 1 calc R
C49 C -0.7621(7) 0.0334(8) -0.1329(10) 0.061(4) Uani 1 1 d .
H49A H -0.7444 0.0762 -0.1398 0.073 Uiso 1 1 calc R
C50 C -0.7528(5) 0.0055(7) -0.0578(7) 0.038(3) Uani 1 1 d .
H50A H -0.7284 0.0298 -0.0140 0.046 Uiso 1 1 calc R
C51 C -0.8290(5) -0.1249(7) 0.0504(8) 0.040(3) Uani 1 1 d .
C52 C -0.8435(6) -0.1959(8) 0.0343(11) 0.067(5) Uani 1 1 d .
H52A H -0.8178 -0.2294 0.0288 0.081 Uiso 1 1 calc R
C53 C -0.8944(7) -0.2191(10) 0.0261(14) 0.093(7) Uani 1 1 d .
H53A H -0.9052 -0.2674 0.0116 0.112 Uiso 1 1 calc R
C54 C -0.9298(6) -0.1697(10) 0.0397(10) 0.064(5) Uani 1 1 d .
H54A H -0.9638 -0.1859 0.0399 0.077 Uiso 1 1 calc R
C55 C -0.9169(6) -0.0984(10) 0.0527(12) 0.076(6) Uani 1 1 d .
H55A H -0.9431 -0.0651 0.0568 0.092 Uiso 1 1 calc R
C56 C -0.8658(5) -0.0744(9) 0.0601(10) 0.057(4) Uani 1 1 d .
H56A H -0.8559 -0.0253 0.0712 0.069 Uiso 1 1 calc R
C57 C -0.5262(5) -0.1601(7) 0.2432(7) 0.033(3) Uani 1 1 d .
C58 C -0.4780(5) -0.1883(7) 0.2390(7) 0.033(3) Uani 1 1 d .
H58A H -0.4603 -0.1648 0.2082 0.039 Uiso 1 1 calc R
C59 C -0.4565(5) -0.2494(7) 0.2792(7) 0.034(3) Uani 1 1 d .
H59A H -0.4233 -0.2673 0.2770 0.040 Uiso 1 1 calc R
C60 C -0.4821(5) -0.2860(7) 0.3232(7) 0.039(3) Uani 1 1 d .
H60A H -0.4674 -0.3292 0.3501 0.047 Uiso 1 1 calc R
C61 C -0.5293(6) -0.2579(7) 0.3269(9) 0.048(4) Uani 1 1 d .
H61A H -0.5470 -0.2823 0.3572 0.057 Uiso 1 1 calc R
C62 C -0.5513(5) -0.1968(6) 0.2889(7) 0.033(3) Uani 1 1 d .
H62A H -0.5838 -0.1787 0.2931 0.040 Uiso 1 1 calc R
C63 C -0.5015(5) -0.0242(7) 0.1902(8) 0.038(3) Uani 1 1 d .
C64 C -0.4585(5) -0.0119(8) 0.2597(9) 0.050(4) Uani 1 1 d .
H64A H -0.4583 -0.0346 0.3067 0.060 Uiso 1 1 calc R
C65 C -0.4167(6) 0.0325(8) 0.2612(9) 0.048(4) Uani 1 1 d .
H65A H -0.3882 0.0407 0.3091 0.058 Uiso 1 1 calc R
C66 C -0.4159(5) 0.0649(7) 0.1941(8) 0.040(3) Uani 1 1 d .
H66A H -0.3863 0.0945 0.1954 0.048 Uiso 1 1 calc R
C67 C -0.4575(5) 0.0551(7) 0.1250(8) 0.037(3) Uani 1 1 d .
H67A H -0.4576 0.0793 0.0788 0.045 Uiso 1 1 calc R
C68 C -0.4992(5) 0.0097(7) 0.1230(8) 0.036(3) Uani 1 1 d .
H68A H -0.5271 0.0013 0.0744 0.043 Uiso 1 1 calc R
O1S O -0.2940(9) -0.7653(13) 0.2025(13) 0.194(10) Uiso 1 1 d D
C1S C -0.2998(9) -0.8389(13) 0.2243(14) 0.115(8) Uiso 1 1 d D
H1SA H -0.3341 -0.8445 0.2345 0.138 Uiso 1 1 calc R
H1SB H -0.3005 -0.8718 0.1810 0.138 Uiso 1 1 calc R
C2S C -0.2572(12) -0.8559(16) 0.2906(18) 0.182(14) Uiso 1 1 d D
H2SA H -0.2695 -0.8541 0.3364 0.218 Uiso 1 1 calc R
H2SB H -0.2457 -0.9059 0.2858 0.218 Uiso 1 1 calc R
C3S C -0.2152(10) -0.8125(15) 0.3039(16) 0.153(11) Uiso 1 1 d D
H3SA H -0.1849 -0.8379 0.2949 0.183 Uiso 1 1 calc R
H3SB H -0.2031 -0.7942 0.3584 0.183 Uiso 1 1 calc R
C4S C -0.2359(9) -0.7508(12) 0.2451(14) 0.114(8) Uiso 1 1 d D
H4SA H -0.2313 -0.7039 0.2727 0.137 Uiso 1 1 calc R
H4SB H -0.2159 -0.7493 0.2079 0.137 Uiso 1 1 calc R
O2S O 0.0271(13) 0.845(2) 0.297(3) 0.33(2) Uiso 1 1 d D
C5S C 0.0686(19) 0.801(3) 0.353(2) 0.29(3) Uiso 1 1 d D
H5SA H 0.0871 0.8289 0.4007 0.350 Uiso 1 1 calc R
H5SB H 0.0521 0.7578 0.3676 0.350 Uiso 1 1 calc R
C6S C 0.1053(15) 0.7795(19) 0.318(2) 0.209(17) Uiso 1 1 d D
H6SA H 0.1405 0.7697 0.3591 0.250 Uiso 1 1 calc R
H6SB H 0.0928 0.7344 0.2882 0.250 Uiso 1 1 calc R
C7S C 0.1113(15) 0.830(3) 0.270(3) 0.28(3) Uiso 1 1 d D
H7SA H 0.1188 0.8092 0.2244 0.335 Uiso 1 1 calc R
H7SB H 0.1405 0.8645 0.2972 0.335 Uiso 1 1 calc R
C8S C 0.0562(14) 0.8668(18) 0.2446(19) 0.176(14) Uiso 1 1 d D
H8SA H 0.0607 0.9199 0.2465 0.211 Uiso 1 1 calc R
H8SB H 0.0352 0.8531 0.1900 0.211 Uiso 1 1 calc R
O3S O -0.8048(12) 0.331(2) 0.1957(19) 0.268(15) Uiso 1 1 d D
C9S C -0.8323(14) 0.3838(16) 0.136(2) 0.170(13) Uiso 1 1 d D
H9SA H -0.8387 0.4286 0.1612 0.204 Uiso 1 1 calc R
H9SB H -0.8100 0.3957 0.1036 0.204 Uiso 1 1 calc R
C10S C -0.8809(16) 0.354(2) 0.090(2) 0.26(2) Uiso 1 1 d D
H10A H -0.9070 0.3930 0.0676 0.308 Uiso 1 1 calc R
H10B H -0.8755 0.3274 0.0458 0.308 Uiso 1 1 calc R
C11S C -0.9009(13) 0.309(3) 0.130(3) 0.28(3) Uiso 1 1 d D
H11A H -0.9206 0.2689 0.0963 0.338 Uiso 1 1 calc R
H11B H -0.9253 0.3345 0.1520 0.338 Uiso 1 1 calc R
C12S C -0.8505(18) 0.283(2) 0.193(2) 0.25(2) Uiso 1 1 d D
H12A H -0.8559 0.2840 0.2442 0.298 Uiso 1 1 calc R
H12B H -0.8425 0.2331 0.1818 0.298 Uiso 1 1 calc R
O4S O -0.1084(14) 0.880(2) 1.125(2) 0.294(17) Uiso 1 1 d D
C13S C -0.0803(17) 0.9428(18) 1.109(2) 0.23(2) Uiso 1 1 d D
H13A H -0.1062 0.9826 1.0880 0.275 Uiso 1 1 calc R
H13B H -0.0528 0.9596 1.1580 0.275 Uiso 1 1 calc R
C14S C -0.0560(8) 0.9251(11) 1.0550(12) 0.087(6) Uiso 1 1 d D
H14A H -0.0587 0.9660 1.0189 0.104 Uiso 1 1 calc R
H14B H -0.0174 0.9147 1.0824 0.104 Uiso 1 1 calc R
C15S C -0.0801(13) 0.8676(16) 1.0146(16) 0.160(12) Uiso 1 1 d D
H15A H -0.0554 0.8403 0.9943 0.192 Uiso 1 1 calc R
H15B H -0.1127 0.8812 0.9703 0.192 Uiso 1 1 calc R
C16S C -0.0943(18) 0.8245(17) 1.076(2) 0.25(2) Uiso 1 1 d D
H16A H -0.1252 0.7922 1.0511 0.304 Uiso 1 1 calc R
H16B H -0.0633 0.7952 1.1080 0.304 Uiso 1 1 calc R
O5S O -0.9889(18) -0.125(2) -0.425(3) 0.22(2) Uiso 0.50 1 d PD
C17S C -1.0039(18) -0.049(3) -0.426(3) 0.15(2) Uiso 0.50 1 d PD
H17A H -0.9946 -0.0226 -0.4670 0.182 Uiso 0.50 1 calc PR
H17B H -1.0430 -0.0443 -0.4366 0.182 Uiso 0.50 1 calc PR
C18S C -0.975(2) -0.022(2) -0.352(3) 0.15(2) Uiso 0.50 1 d PD
H18B H -0.9775 0.0317 -0.3520 0.179 Uiso 0.50 1 calc PR
H18C H -0.9891 -0.0410 -0.3121 0.179 Uiso 0.50 1 calc PR
C19S C -0.9248(19) -0.043(3) -0.338(4) 0.21(3) Uiso 0.50 1 d PD
H19B H -0.9034 -0.0403 -0.2814 0.247 Uiso 0.50 1 calc PR
H19C H -0.9069 -0.0137 -0.3678 0.247 Uiso 0.50 1 calc PR
C20S C -0.9341(16) -0.120(2) -0.367(3) 0.103(14) Uiso 0.50 1 d PD
H20B H -0.9074 -0.1334 -0.3918 0.124 Uiso 0.50 1 calc PR
H20C H -0.9302 -0.1529 -0.3229 0.124 Uiso 0.50 1 calc PR

loop_
_atom_site_aniso_label
_atom_site_aniso_U_11
_atom_site_aniso_U_22
_atom_site_aniso_U_33
_atom_site_aniso_U_23
_atom_site_aniso_U_13
_atom_site_aniso_U_12
Cu1 0.0239(7) 0.0322(9) 0.0440(9) -0.0042(7) 0.0120(7) 0.0020(6)
Cu2 0.0264(8) 0.0299(9) 0.0350(8) -0.0036(7) 0.0084(6) -0.0008(6)
Cu3 0.0283(8) 0.0347(9) 0.0368(9) -0.0048(7) 0.0086(7) -0.0006(7)
Cu4 0.0242(8) 0.0349(9) 0.0417(9) 0.0007(7) 0.0137(7) 0.0012(6)
Te1 0.0269(4) 0.0305(5) 0.0371(5) 0.0011(4) 0.0123(3) 0.0034(3)
Te2 0.0311(4) 0.0299(5) 0.0364(5) 0.0007(4) 0.0098(4) -0.0054(4)
Te3 0.0302(4) 0.0321(5) 0.0394(5) 0.0026(4) 0.0059(4) 0.0039(4)
Fe1 0.0365(10) 0.0362(11) 0.0430(11) -0.0062(9) 0.0169(9) -0.0020(8)
Fe2 0.0312(10) 0.0351(11) 0.0462(11) -0.0041(9) 0.0233(9) -0.0061(8)
P1 0.0249(16) 0.0332(19) 0.047(2) -0.0026(16) 0.0120(15) 0.0037(14)
P2 0.0243(16) 0.0314(18) 0.0315(17) -0.0012(14) 0.0074(13) 0.0006(13)
P3 0.0295(17) 0.0363(19) 0.0397(19) -0.0034(16) 0.0137(15) -0.0059(15)
P4 0.0235(15) 0.0293(18) 0.0389(18) 0.0036(14) 0.0158(14) 0.0007(13)
C1 0.029(7) 0.037(8) 0.056(9) -0.003(7) 0.020(6) 0.000(6)
C2 0.031(7) 0.030(8) 0.052(9) -0.006(6) 0.000(6) 0.005(6)
C3 0.049(9) 0.037(9) 0.073(11) 0.003(8) 0.007(8) 0.017(7)
C4 0.053(9) 0.052(10) 0.057(10) -0.023(8) 0.017(8) 0.001(8)
C5 0.037(7) 0.045(9) 0.049(9) -0.007(7) 0.015(6) 0.000(6)
C6 0.027(6) 0.032(7) 0.041(7) 0.010(6) 0.011(6) -0.003(5)
C7 0.047(8) 0.050(9) 0.035(8) -0.009(7) 0.019(6) -0.002(7)
C8 0.058(10) 0.088(13) 0.026(8) -0.013(8) 0.010(7) -0.011(9)
C9 0.047(9) 0.068(11) 0.046(9) 0.013(8) 0.021(7) 0.001(8)
C10 0.031(7) 0.043(8) 0.032(7) -0.006(6) 0.003(6) -0.002(6)
C11 0.033(7) 0.053(9) 0.049(9) -0.003(7) 0.019(6) 0.004(7)
C12 0.071(11) 0.040(9) 0.067(10) 0.007(8) 0.043(9) 0.013(8)
C13 0.072(12) 0.072(12) 0.101(15) 0.025(11) 0.054(11) 0.030(10)
C14 0.074(12) 0.062(12) 0.109(15) 0.014(11) 0.055(12) -0.006(10)
C15 0.069(11) 0.056(11) 0.118(16) 0.027(11) 0.072(12) 0.014(9)
C16 0.048(9) 0.066(11) 0.097(13) 0.014(10) 0.049(9) 0.022(8)
C17 0.033(7) 0.053(9) 0.056(9) 0.003(8) 0.011(7) 0.000(7)
C18 0.044(9) 0.064(11) 0.078(12) -0.019(9) 0.009(8) 0.026(8)
C19 0.059(11) 0.077(14) 0.104(16) -0.011(12) 0.022(11) 0.041(10)
C20 0.052(10) 0.091(15) 0.084(14) 0.008(12) 0.013(10) 0.036(11)
C21 0.044(10) 0.13(2) 0.079(14) -0.026(13) -0.002(9) 0.006(12)
C22 0.044(9) 0.062(11) 0.073(11) 0.003(9) 0.021(8) 0.018(8)
C23 0.026(6) 0.034(7) 0.033(7) -0.003(6) 0.004(5) 0.003(5)
C24 0.025(7) 0.066(10) 0.038(8) 0.014(7) 0.009(6) 0.003(6)
C25 0.040(8) 0.050(10) 0.067(11) -0.007(8) 0.020(8) 0.009(7)
C26 0.045(9) 0.054(10) 0.058(10) -0.010(8) 0.010(8) 0.000(7)
C27 0.043(8) 0.065(11) 0.041(8) 0.003(7) 0.003(7) 0.014(7)
C28 0.038(8) 0.062(10) 0.034(7) 0.009(7) 0.008(6) 0.006(7)
C29 0.034(7) 0.029(7) 0.024(6) 0.001(5) 0.012(5) -0.001(5)
C30 0.026(7) 0.061(10) 0.051(9) 0.008(7) 0.013(6) 0.001(7)
C31 0.053(9) 0.045(10) 0.057(10) -0.012(8) 0.019(8) -0.012(7)
C32 0.048(9) 0.026(8) 0.077(11) -0.003(7) 0.021(8) -0.006(7)
C33 0.049(8) 0.035(8) 0.051(9) 0.012(7) 0.029(7) 0.002(7)
C34 0.039(7) 0.047(9) 0.028(7) -0.008(6) 0.018(6) -0.006(6)
C35 0.024(6) 0.035(7) 0.036(7) 0.005(6) 0.014(5) 0.000(5)
C36 0.030(7) 0.033(7) 0.037(7) 0.004(6) 0.008(6) -0.011(5)
C37 0.037(7) 0.064(10) 0.032(7) -0.004(7) 0.016(6) -0.015(7)
C38 0.050(8) 0.056(10) 0.043(8) -0.009(7) 0.036(7) -0.014(7)
C39 0.030(7) 0.046(8) 0.046(8) 0.013(7) 0.025(6) -0.004(6)
C40 0.036(7) 0.045(9) 0.045(8) -0.001(7) 0.017(6) -0.011(6)
C41 0.031(7) 0.052(9) 0.056(9) -0.019(7) 0.021(7) -0.024(7)
C42 0.072(11) 0.024(8) 0.100(13) -0.021(8) 0.063(10) -0.020(8)
C43 0.039(7) 0.036(8) 0.052(9) 0.006(7) 0.028(7) -0.003(6)
C44 0.046(8) 0.023(7) 0.048(8) -0.012(6) 0.030(7) -0.011(6)
C45 0.049(8) 0.045(9) 0.041(8) 0.003(7) 0.014(7) 0.002(7)
C46 0.082(13) 0.053(11) 0.058(11) -0.004(9) -0.008(9) -0.023(9)
C47 0.137(19) 0.062(13) 0.051(11) -0.015(10) -0.007(12) -0.025(12)
C48 0.129(19) 0.065(13) 0.060(12) 0.019(10) 0.009(12) -0.016(13)
C49 0.078(12) 0.036(9) 0.064(11) 0.005(8) 0.017(9) -0.005(8)
C50 0.042(8) 0.039(8) 0.032(7) 0.009(6) 0.010(6) -0.005(6)
C51 0.036(7) 0.046(8) 0.044(8) -0.020(7) 0.020(6) -0.009(6)
C52 0.056(10) 0.024(8) 0.123(16) -0.006(9) 0.032(10) -0.008(7)
C53 0.047(10) 0.055(12) 0.18(2) -0.025(13) 0.042(13) -0.020(9)
C54 0.028(8) 0.082(13) 0.088(13) -0.004(10) 0.026(8) -0.018(8)
C55 0.040(9) 0.062(12) 0.124(17) -0.017(11) 0.024(10) -0.007(8)
C56 0.029(7) 0.054(10) 0.091(12) -0.016(9) 0.022(8) 0.000(7)
C57 0.029(6) 0.030(7) 0.043(8) -0.001(6) 0.016(6) 0.003(5)
C58 0.025(6) 0.035(7) 0.037(7) 0.012(6) 0.009(5) 0.003(5)
C59 0.028(6) 0.033(7) 0.043(8) 0.001(6) 0.014(6) 0.003(5)
C60 0.054(8) 0.032(8) 0.039(8) 0.015(6) 0.025(7) 0.005(6)
C61 0.061(9) 0.036(8) 0.066(10) 0.008(7) 0.048(8) -0.004(7)
C62 0.043(7) 0.025(7) 0.042(7) 0.006(6) 0.027(6) -0.006(6)
C63 0.028(7) 0.035(8) 0.054(9) -0.004(6) 0.018(6) -0.001(6)
C64 0.036(8) 0.061(10) 0.057(10) 0.007(8) 0.020(7) 0.004(7)
C65 0.043(8) 0.041(9) 0.061(10) 0.005(7) 0.017(7) -0.011(7)
C66 0.031(7) 0.032(8) 0.064(10) -0.011(7) 0.025(7) -0.007(6)
C67 0.038(7) 0.028(7) 0.052(8) 0.007(6) 0.022(7) 0.001(6)
C68 0.024(6) 0.041(8) 0.047(8) 0.003(6) 0.018(6) -0.001(6)

loop_
_atom_type_symbol
_atom_type_description
_atom_type_scat_dispersion_real
_atom_type_scat_dispersion_imag
_atom_type_scat_source
C C 0.0033 0.0016 'International Tables Vol C Tables 4.2.6.8 and 6.1.1.4'
H H 0.0000 0.0000 'International Tables Vol C Tables 4.2.6.8 and 6.1.1.4'
Fe Fe 0.3463 0.8444 'International Tables Vol C Tables 4.2.6.8 and 6.1.1.4'
Cu Cu 0.3201 1.2651 'International Tables Vol C Tables 4.2.6.8 and 6.1.1.4'
Te Te -0.5308 1.6751 'International Tables Vol C Tables 4.2.6.8 and 6.1.1.4'
P P 0.1023 0.0942 'International Tables Vol C Tables 4.2.6.8 and 6.1.1.4'
O O 0.0106 0.0060 'International Tables Vol C Tables 4.2.6.8 and 6.1.1.4'

loop_
_geom_angle_atom_site_label_1
_geom_angle_atom_site_label_2
_geom_angle_atom_site_label_3
_geom_angle
P1 Cu1 Te1 132.89(12)
P1 Cu1 Te3 113.35(11)
Te1 Cu1 Te3 112.69(6)
P1 Cu1 Cu2 130.25(11)
Te1 Cu1 Cu2 62.85(5)
Te3 Cu1 Cu2 66.84(5)
P1 Cu1 Cu3 156.89(11)
Te1 Cu1 Cu3 61.56(5)
Te3 Cu1 Cu3 61.45(5)
Cu2 Cu1 Cu3 70.50(6)
P2 Cu2 Cu1 117.64(11)
P2 Cu2 Cu4 129.93(10)
Cu1 Cu2 Cu4 102.48(7)
P2 Cu2 Te2 126.88(11)
Cu1 Cu2 Te2 107.28(6)
Cu4 Cu2 Te2 58.13(5)
P2 Cu2 Te1 121.22(11)
Cu1 Cu2 Te1 57.51(5)
Cu4 Cu2 Te1 57.79(5)
Te2 Cu2 Te1 105.89(6)
P2 Cu2 Te3 124.93(10)
Cu1 Cu2 Te3 55.84(5)
Cu4 Cu2 Te3 101.64(6)
Te2 Cu2 Te3 61.56(4)
Te1 Cu2 Te3 100.41(5)
P2 Cu2 Cu3 173.03(11)
Cu1 Cu2 Cu3 55.53(5)
Cu4 Cu2 Cu3 54.57(5)
Te2 Cu2 Cu3 59.50(5)
Te1 Cu2 Cu3 55.07(4)
Te3 Cu2 Cu3 53.79(4)
P3 Cu3 Cu4 115.36(11)
P3 Cu3 Cu1 135.12(11)
Cu4 Cu3 Cu1 101.02(7)
P3 Cu3 Te1 122.21(11)
Cu4 Cu3 Te1 58.03(5)
Cu1 Cu3 Te1 57.21(5)
P3 Cu3 Te3 127.70(11)
Cu4 Cu3 Te3 106.52(6)
Cu1 Cu3 Te3 57.53(5)
Te1 Cu3 Te3 105.81(6)
P3 Cu3 Te2 120.69(11)
Cu4 Cu3 Te2 55.82(5)
Cu1 Cu3 Te2 100.94(6)
Te1 Cu3 Te2 101.62(5)
Te3 Cu3 Te2 61.55(4)
P3 Cu3 Cu2 169.68(11)
Cu4 Cu3 Cu2 54.46(5)
Cu1 Cu3 Cu2 53.97(5)
Te1 Cu3 Cu2 55.77(4)
Te3 Cu3 Cu2 59.44(5)
Te2 Cu3 Cu2 53.83(4)
P4 Cu4 Te1 133.22(11)
P4 Cu4 Te2 113.19(10)
Te1 Cu4 Te2 112.90(6)
P4 Cu4 Cu2 153.07(11)
Te1 Cu4 Cu2 62.53(5)
Te2 Cu4 Cu2 62.02(5)
P4 Cu4 Cu3 133.78(11)
Te1 Cu4 Cu3 61.89(5)
Te2 Cu4 Cu3 66.67(5)
Cu2 Cu4 Cu3 70.97(6)
Cu1 Te1 Cu4 105.62(6)
Cu1 Te1 Cu3 61.24(5)
Cu4 Te1 Cu3 60.08(5)
Cu1 Te1 Cu2 59.64(5)
Cu4 Te1 Cu2 59.68(5)
Cu3 Te1 Cu2 69.16(5)
Cu4 Te2 Cu2 59.84(5)
Cu4 Te2 Te3 103.35(4)
Cu2 Te2 Te3 62.29(4)
Cu4 Te2 Cu3 57.51(5)
Cu2 Te2 Cu3 66.67(5)
Te3 Te2 Cu3 56.04(4)
Cu1 Te3 Cu3 61.02(5)
Cu1 Te3 Te2 103.97(5)
Cu3 Te3 Te2 62.41(4)
Cu1 Te3 Cu2 57.32(5)
Cu3 Te3 Cu2 66.76(5)
Te2 Te3 Cu2 56.15(4)
C1 Fe1 C10 110.3(5)
C1 Fe1 C3 69.5(6)
C10 Fe1 C3 153.9(6)
C1 Fe1 C6 128.6(5)
C10 Fe1 C6 40.1(5)
C3 Fe1 C6 118.4(6)
C1 Fe1 C5 41.3(5)
C10 Fe1 C5 129.6(5)
C3 Fe1 C5 68.5(6)
C6 Fe1 C5 167.2(5)
C1 Fe1 C2 41.4(5)
C10 Fe1 C2 120.5(5)
C3 Fe1 C2 41.7(6)
C6 Fe1 C2 108.0(5)
C5 Fe1 C2 69.4(6)
C1 Fe1 C7 166.3(5)
C10 Fe1 C7 68.1(5)
C3 Fe1 C7 105.6(6)
C6 Fe1 C7 41.5(5)
C5 Fe1 C7 150.2(5)
C2 Fe1 C7 126.7(6)
C1 Fe1 C4 69.0(5)
C10 Fe1 C4 164.5(6)
C3 Fe1 C4 41.5(6)
C6 Fe1 C4 152.3(6)
C5 Fe1 C4 39.8(6)
C2 Fe1 C4 69.9(6)
C7 Fe1 C4 116.4(6)
C1 Fe1 C9 120.2(6)
C10 Fe1 C9 41.1(5)
C3 Fe1 C9 162.3(6)
C6 Fe1 C9 68.7(5)
C5 Fe1 C9 108.1(6)
C2 Fe1 C9 155.1(6)
C7 Fe1 C9 68.2(6)
C4 Fe1 C9 124.9(6)
C1 Fe1 C8 153.2(6)
C10 Fe1 C8 67.5(6)
C3 Fe1 C8 124.8(7)
C6 Fe1 C8 68.1(6)
C5 Fe1 C8 118.0(6)
C2 Fe1 C8 163.5(6)
C7 Fe1 C8 39.9(6)
C4 Fe1 C8 105.7(6)
C9 Fe1 C8 40.1(6)
C38 Fe2 C35 68.4(5)
C38 Fe2 C42 105.3(6)
C35 Fe2 C42 152.6(6)
C38 Fe2 C41 117.1(6)
C35 Fe2 C41 166.2(6)
C42 Fe2 C41 40.7(6)
C38 Fe2 C39 40.6(5)
C35 Fe2 C39 40.6(5)
C42 Fe2 C39 117.3(6)
C41 Fe2 C39 151.2(6)
C38 Fe2 C37 41.1(6)
C35 Fe2 C37 68.8(5)
C42 Fe2 C37 124.9(6)
C41 Fe2 C37 106.4(6)
C39 Fe2 C37 68.8(5)
C38 Fe2 C40 152.4(6)
C35 Fe2 C40 129.4(5)
C42 Fe2 C40 68.3(6)
C41 Fe2 C40 40.6(5)
C39 Fe2 C40 166.4(5)
C37 Fe2 C40 119.2(6)
C38 Fe2 C43 125.3(6)
C35 Fe2 C43 119.2(5)
C42 Fe2 C43 41.4(6)
C41 Fe2 C43 69.1(6)
C39 Fe2 C43 106.9(5)
C37 Fe2 C43 163.2(6)
C40 Fe2 C43 68.6(5)
C38 Fe2 C36 68.3(6)
C35 Fe2 C36 41.4(5)
C42 Fe2 C36 163.1(6)
C41 Fe2 C36 126.9(6)
C39 Fe2 C36 68.7(5)
C37 Fe2 C36 40.2(5)
C40 Fe2 C36 109.7(5)
C43 Fe2 C36 155.0(5)
C38 Fe2 C44 163.0(6)
C35 Fe2 C44 109.7(5)
C42 Fe2 C44 68.1(5)
C41 Fe2 C44 68.9(5)
C39 Fe2 C44 127.0(5)
C37 Fe2 C44 155.5(6)
C40 Fe2 C44 41.6(5)
C43 Fe2 C44 39.6(5)
C36 Fe2 C44 122.3(5)
C11 P1 C1 102.0(6)
C11 P1 C17 104.5(6)
C1 P1 C17 103.0(6)
C11 P1 Cu1 119.2(5)
C1 P1 Cu1 111.3(4)
C17 P1 Cu1 114.9(5)
C29 P2 C23 102.6(6)
C29 P2 C6 103.0(6)
C23 P2 C6 103.2(6)
C29 P2 Cu2 118.3(4)
C23 P2 Cu2 113.3(4)
C6 P2 Cu2 114.6(4)
C45 P3 C40 103.1(6)
C45 P3 C51 101.6(6)
C40 P3 C51 102.8(6)
C45 P3 Cu3 119.0(5)
C40 P3 Cu3 114.9(5)
C51 P3 Cu3 113.4(4)
C35 P4 C63 103.0(6)
C35 P4 C57 102.0(6)
C63 P4 C57 103.0(6)
C35 P4 Cu4 110.4(4)
C63 P4 Cu4 115.7(4)
C57 P4 Cu4 120.6(4)
C5 C1 C2 108.1(12)
C5 C1 P1 129.8(10)
C2 C1 P1 122.0(10)
C5 C1 Fe1 69.8(8)
C2 C1 Fe1 70.2(7)
P1 C1 Fe1 127.2(7)
C1 C2 C3 106.1(13)
C1 C2 Fe1 68.3(8)
C3 C2 Fe1 68.5(8)
C1 C2 H2A 126.9
C3 C2 H2A 126.9
Fe1 C2 H2A 127.7
C4 C3 C2 108.5(14)
C4 C3 Fe1 70.1(9)
C2 C3 Fe1 69.8(8)
C4 C3 H3A 125.7
C2 C3 H3A 125.7
Fe1 C3 H3A 125.9
C5 C4 C3 107.4(13)
C5 C4 Fe1 69.4(8)
C3 C4 Fe1 68.4(8)
C5 C4 H4A 126.3
C3 C4 H4A 126.3
Fe1 C4 H4A 127.5
C4 C5 C1 109.8(13)
C4 C5 Fe1 70.8(8)
C1 C5 Fe1 68.9(7)
C4 C5 H5A 125.1
C1 C5 H5A 125.1
Fe1 C5 H5A 126.8
C10 C6 C7 107.2(11)
C10 C6 P2 124.2(10)
C7 C6 P2 128.6(10)
C10 C6 Fe1 69.7(7)
C7 C6 Fe1 70.0(7)
P2 C6 Fe1 125.9(6)
C8 C7 C6 107.3(13)
C8 C7 Fe1 70.7(8)
C6 C7 Fe1 68.6(7)
C8 C7 H7A 126.3
C6 C7 H7A 126.3
Fe1 C7 H7A 126.0
C7 C8 C9 109.6(13)
C7 C8 Fe1 69.4(8)
C9 C8 Fe1 69.7(8)
C7 C8 H8A 125.2
C9 C8 H8A 125.2
Fe1 C8 H8A 127.3
C8 C9 C10 106.0(13)
C8 C9 Fe1 70.2(9)
C10 C9 Fe1 68.1(8)
C8 C9 H9A 127.0
C10 C9 H9A 127.0
Fe1 C9 H9A 126.2
C6 C10 C9 109.9(12)
C6 C10 Fe1 70.3(8)
C9 C10 Fe1 70.8(8)
C6 C10 H10C 125.1
C9 C10 H10C 125.1
Fe1 C10 H10C 125.4
C12 C11 C16 119.2(14)
C12 C11 P1 119.0(10)
C16 C11 P1 121.8(11)
C11 C12 C13 120.2(14)
C11 C12 H12C 119.9
C13 C12 H12C 119.9
C14 C13 C12 119.0(16)
C14 C13 H13C 120.5
C12 C13 H13C 120.5
C15 C14 C13 120.7(17)
C15 C14 H14C 119.6
C13 C14 H14C 119.6
C14 C15 C16 120.5(14)
C14 C15 H15C 119.7
C16 C15 H15C 119.7
C15 C16 C11 120.0(14)
C15 C16 H16C 120.0
C11 C16 H16C 120.0
C18 C17 C22 119.1(13)
C18 C17 P1 122.4(12)
C22 C17 P1 118.5(11)
C17 C18 C19 118.3(15)
C17 C18 H18A 120.8
C19 C18 H18A 120.8
C20 C19 C18 121.3(15)
C20 C19 H19A 119.4
C18 C19 H19A 119.4
C21 C20 C19 119.9(17)
C21 C20 H20A 120.0
C19 C20 H20A 120.0
C20 C21 C22 121.8(19)
C20 C21 H21A 119.1
C22 C21 H21A 119.1
C21 C22 C17 119.6(16)
C21 C22 H22A 120.2
C17 C22 H22A 120.2
C28 C23 C24 117.9(11)
C28 C23 P2 124.4(10)
C24 C23 P2 117.7(9)
C25 C24 C23 120.1(13)
C25 C24 H24A 119.9
C23 C24 H24A 119.9
C24 C25 C26 120.9(15)
C24 C25 H25A 119.5
C26 C25 H25A 119.5
C27 C26 C25 119.0(14)
C27 C26 H26A 120.5
C25 C26 H26A 120.5
C28 C27 C26 120.9(14)
C28 C27 H27A 119.6
C26 C27 H27A 119.6
C27 C28 C23 121.0(13)
C27 C28 H28A 119.5
C23 C28 H28A 119.5
C34 C29 C30 117.1(12)
C34 C29 P2 120.8(9)
C30 C29 P2 122.1(10)
C31 C30 C29 121.2(13)
C31 C30 H30A 119.4
C29 C30 H30A 119.4
C32 C31 C30 120.3(14)
C32 C31 H31A 119.8
C30 C31 H31A 119.8
C31 C32 C33 120.2(14)
C31 C32 H32A 119.9
C33 C32 H32A 119.9
C32 C33 C34 119.2(13)
C32 C33 H33A 120.4
C34 C33 H33A 120.4
C29 C34 C33 121.8(12)
C29 C34 H34A 119.1
C33 C34 H34A 119.1
C39 C35 C36 108.1(11)
C39 C35 P4 128.6(10)
C36 C35 P4 123.2(9)
C39 C35 Fe2 70.0(7)
C36 C35 Fe2 70.3(7)
P4 C35 Fe2 126.2(6)
C37 C36 C35 107.5(12)
C37 C36 Fe2 69.4(7)
C35 C36 Fe2 68.3(7)
C37 C36 H36A 126.2
C35 C36 H36A 126.2
Fe2 C36 H36A 127.7
C36 C37 C38 107.8(12)
C36 C37 Fe2 70.4(7)
C38 C37 Fe2 68.9(7)
C36 C37 H37A 126.1
C38 C37 H37A 126.1
Fe2 C37 H37A 126.1
C39 C38 C37 108.7(12)
C39 C38 Fe2 70.1(7)
C37 C38 Fe2 70.0(7)
C39 C38 H38A 125.7
C37 C38 H38A 125.7
Fe2 C38 H38A 125.8
C35 C39 C38 107.8(12)
C35 C39 Fe2 69.4(7)
C38 C39 Fe2 69.3(7)
C35 C39 H39A 126.1
C38 C39 H39A 126.1
Fe2 C39 H39A 126.8
C41 C40 C44 107.5(12)
C41 C40 P3 129.5(11)
C44 C40 P3 122.9(10)
C41 C40 Fe2 69.3(7)
C44 C40 Fe2 69.9(7)
P3 C40 Fe2 126.7(7)
C42 C41 C40 108.0(13)
C42 C41 Fe2 69.5(8)
C40 C41 Fe2 70.1(7)
C42 C41 H41A 126.0
C40 C41 H41A 126.0
Fe2 C41 H41A 126.0
C41 C42 C43 108.4(12)
C41 C42 Fe2 69.8(7)
C43 C42 Fe2 69.9(8)
C41 C42 H42A 125.8
C43 C42 H42A 125.8
Fe2 C42 H42A 126.0
C44 C43 C42 108.1(13)
C44 C43 Fe2 70.9(7)
C42 C43 Fe2 68.7(7)
C44 C43 H43A 125.9
C42 C43 H43A 125.9
Fe2 C43 H43A 126.0
C43 C44 C40 107.9(12)
C43 C44 Fe2 69.6(7)
C40 C44 Fe2 68.6(7)
C43 C44 H44A 126.0
C40 C44 H44A 126.0
Fe2 C44 H44A 127.4
C50 C45 C46 118.3(14)
C50 C45 P3 119.4(11)
C46 C45 P3 122.3(12)
C45 C46 C47 120.0(16)
C45 C46 H46A 120.0
C47 C46 H46A 120.0
C48 C47 C46 120.7(17)
C48 C47 H47A 119.6
C46 C47 H47A 119.6
C49 C48 C47 119.5(17)
C49 C48 H48A 120.2
C47 C48 H48A 120.2
C48 C49 C50 119.1(15)
C48 C49 H49A 120.5
C50 C49 H49A 120.5
C45 C50 C49 122.3(13)
C45 C50 H50A 118.9
C49 C50 H50A 118.9
C52 C51 C56 120.7(13)
C52 C51 P3 123.1(11)
C56 C51 P3 116.1(10)
C51 C52 C53 121.0(15)
C51 C52 H52A 119.5
C53 C52 H52A 119.5
C52 C53 C54 118.0(16)
C52 C53 H53A 121.0
C54 C53 H53A 121.0
C55 C54 C53 121.7(14)
C55 C54 H54A 119.2
C53 C54 H54A 119.2
C54 C55 C56 120.4(16)
C54 C55 H55A 119.8
C56 C55 H55A 119.8
C55 C56 C51 117.9(15)
C55 C56 H56A 121.0
C51 C56 H56A 121.0
C62 C57 C58 118.2(11)
C62 C57 P4 118.8(9)
C58 C57 P4 123.0(9)
C59 C58 C57 120.2(11)
C59 C58 H58A 119.9
C57 C58 H58A 119.9
C58 C59 C60 121.2(12)
C58 C59 H59A 119.4
C60 C59 H59A 119.4
C61 C60 C59 118.2(12)
C61 C60 H60A 120.9
C59 C60 H60A 120.9
C62 C61 C60 122.2(12)
C62 C61 H61A 118.9
C60 C61 H61A 118.9
C61 C62 C57 120.0(12)
C61 C62 H62A 120.0
C57 C62 H62A 120.0
C68 C63 C64 116.8(12)
C68 C63 P4 122.4(10)
C64 C63 P4 120.8(11)
C65 C64 C63 121.2(14)
C65 C64 H64A 119.4
C63 C64 H64A 119.4
C66 C65 C64 120.4(14)
C66 C65 H65A 119.8
C64 C65 H65A 119.8
C65 C66 C67 120.5(12)
C65 C66 H66A 119.8
C67 C66 H66A 119.8
C66 C67 C68 119.4(13)
C66 C67 H67A 120.3
C68 C67 H67A 120.3
C67 C68 C63 121.8(13)
C67 C68 H68A 119.1
C63 C68 H68A 119.1
C1S O1S C4S 102.5(17)
C2S C1S O1S 108.9(19)
C2S C1S H1SA 109.9
O1S C1S H1SA 109.9
C2S C1S H1SB 109.9
O1S C1S H1SB 109.9
H1SA C1S H1SB 108.3
C3S C2S C1S 114(2)
C3S C2S H2SA 108.8
C1S C2S H2SA 108.8
C3S C2S H2SB 108.8
C1S C2S H2SB 108.8
H2SA C2S H2SB 107.7
C2S C3S C4S 104.4(19)
C2S C3S H3SA 110.9
C4S C3S H3SA 110.9
C2S C3S H3SB 110.9
C4S C3S H3SB 110.9
H3SA C3S H3SB 108.9
O1S C4S C3S 106.5(17)
O1S C4S H4SA 110.4
C3S C4S H4SA 110.4
O1S C4S H4SB 110.4
C3S C4S H4SB 110.4
H4SA C4S H4SB 108.6
C5S O2S C8S 100(2)
C6S C5S O2S 109(2)
C6S C5S H5SA 109.9
O2S C5S H5SA 109.9
C6S C5S H5SB 109.9
O2S C5S H5SB 109.9
H5SA C5S H5SB 108.3
C7S C6S C5S 111(3)
C7S C6S H6SA 109.5
C5S C6S H6SA 109.5
C7S C6S H6SB 109.5
C5S C6S H6SB 109.5
H6SA C6S H6SB 108.0
C6S C7S C8S 101(2)
C6S C7S H7SA 111.5
C8S C7S H7SA 111.5
C6S C7S H7SB 111.5
C8S C7S H7SB 111.5
H7SA C7S H7SB 109.4
O2S C8S C7S 110(2)
O2S C8S H8SA 109.7
C7S C8S H8SA 109.7
O2S C8S H8SB 109.7
C7S C8S H8SB 109.7
H8SA C8S H8SB 108.2
C9S O3S C12S 100.4(19)
C10S C9S O3S 108(2)
C10S C9S H9SA 110.2
O3S C9S H9SA 110.2
C10S C9S H9SB 110.2
O3S C9S H9SB 110.2
H9SA C9S H9SB 108.5
C11S C10S C9S 113(3)
C11S C10S H10A 109.1
C9S C10S H10A 109.1
C11S C10S H10B 109.1
C9S C10S H10B 109.1
H10A C10S H10B 107.8
C10S C11S C12S 101(2)
C10S C11S H11A 111.5
C12S C11S H11A 111.5
C10S C11S H11B 111.5
C12S C11S H11B 111.5
H11A C11S H11B 109.3
O3S C12S C11S 109(2)
O3S C12S H12A 109.8
C11S C12S H12A 109.8
O3S C12S H12B 109.8
C11S C12S H12B 109.8
H12A C12S H12B 108.2
C13S O4S C16S 100.6(19)
C14S C13S O4S 110(2)
C14S C13S H13A 109.7
O4S C13S H13A 109.7
C14S C13S H13B 109.7
O4S C13S H13B 109.7
H13A C13S H13B 108.2
C15S C14S C13S 109(2)
C15S C14S H14A 109.8
C13S C14S H14A 109.8
C15S C14S H14B 109.8
C13S C14S H14B 109.8
H14A C14S H14B 108.2
C14S C15S C16S 102(2)
C14S C15S H15A 111.3
C16S C15S H15A 111.3
C14S C15S H15B 111.3
C16S C15S H15B 111.3
H15A C15S H15B 109.2
O4S C16S C15S 104(2)
O4S C16S H16A 110.9
C15S C16S H16A 110.9
O4S C16S H16B 110.9
C15S C16S H16B 110.9
H16A C16S H16B 108.9
C17S O5S C20S 98(2)
C18S C17S O5S 106(2)
C18S C17S H17A 110.4
O5S C17S H17A 110.4
C18S C17S H17B 110.4
O5S C17S H17B 110.4
H17A C17S H17B 108.6
C19S C18S C17S 105(3)
C19S C18S H18B 110.7
C17S C18S H18B 110.7
C19S C18S H18C 110.7
C17S C18S H18C 110.7
H18B C18S H18C 108.8
C18S C19S C20S 100(2)
C18S C19S H19B 111.7
C20S C19S H19B 111.7
C18S C19S H19C 111.7
C20S C19S H19C 111.7
H19B C19S H19C 109.5
O5S C20S C19S 108(2)
O5S C20S H20B 110.1
C19S C20S H20B 110.1
O5S C20S H20C 110.1
C19S C20S H20C 110.1
H20B C20S H20C 108.4

loop_
_geom_bond_atom_site_label_1
_geom_bond_atom_site_label_2
_geom_bond_distance
Cu1 P1 2.216(4)
Cu1 Te1 2.5393(16)
Cu1 Te3 2.5540(18)
Cu1 Cu2 2.598(2)
Cu1 Cu3 2.648(2)
Cu2 P2 2.223(3)
Cu2 Cu4 2.606(2)
Cu2 Te2 2.6619(17)
Cu2 Te1 2.6788(17)
Cu2 Te3 2.8376(17)
Cu2 Cu3 3.028(2)
Cu3 P3 2.221(4)
Cu3 Cu4 2.610(2)
Cu3 Te1 2.6561(18)
Cu3 Te3 2.6589(18)
Cu3 Te2 2.8412(17)
Cu4 P4 2.209(3)
Cu4 Te1 2.5544(17)
Cu4 Te2 2.5598(18)
Te2 Te3 2.8185(12)
Fe1 C1 2.016(13)
Fe1 C10 2.017(13)
Fe1 C3 2.024(14)
Fe1 C6 2.025(12)
Fe1 C5 2.029(13)
Fe1 C2 2.042(14)
Fe1 C7 2.043(14)
Fe1 C4 2.047(15)
Fe1 C9 2.053(15)
Fe1 C8 2.060(14)
Fe2 C38 2.024(12)
Fe2 C35 2.026(12)
Fe2 C42 2.030(13)
Fe2 C41 2.034(12)
Fe2 C39 2.035(12)
Fe2 C37 2.039(13)
Fe2 C40 2.044(13)
Fe2 C43 2.045(13)
Fe2 C36 2.053(12)
Fe2 C44 2.062(12)
P1 C11 1.806(15)
P1 C1 1.809(14)
P1 C17 1.832(14)
P2 C29 1.812(12)
P2 C23 1.820(12)
P2 C6 1.821(13)
P3 C45 1.820(14)
P3 C40 1.823(15)
P3 C51 1.858(13)
P4 C35 1.815(13)
P4 C63 1.821(13)
P4 C57 1.824(13)
C1 C5 1.426(18)
C1 C2 1.435(19)
C2 C3 1.45(2)
C2 H2A 0.9500
C3 C4 1.44(2)
C3 H3A 0.9500
C4 C5 1.39(2)
C4 H4A 0.9500
C5 H5A 0.9500
C6 C10 1.384(17)
C6 C7 1.440(18)
C7 C8 1.40(2)
C7 H7A 0.9500
C8 C9 1.41(2)
C8 H8A 0.9500
C9 C10 1.428(19)
C9 H9A 0.9500
C10 H10C 0.9500
C11 C12 1.36(2)
C11 C16 1.418(18)
C12 C13 1.43(2)
C12 H12C 0.9500
C13 C14 1.38(2)
C13 H13C 0.9500
C14 C15 1.37(2)
C14 H14C 0.9500
C15 C16 1.37(2)
C15 H15C 0.9500
C16 H16C 0.9500
C17 C18 1.39(2)
C17 C22 1.41(2)
C18 C19 1.40(2)
C18 H18A 0.9500
C19 C20 1.38(3)
C19 H19A 0.9500
C20 C21 1.32(3)
C20 H20A 0.9500
C21 C22 1.39(2)
C21 H21A 0.9500
C22 H22A 0.9500
C23 C28 1.396(17)
C23 C24 1.407(17)
C24 C25 1.377(18)
C24 H24A 0.9500
C25 C26 1.38(2)
C25 H25A 0.9500
C26 C27 1.38(2)
C26 H26A 0.9500
C27 C28 1.366(18)
C27 H27A 0.9500
C28 H28A 0.9500
C29 C34 1.366(17)
C29 C30 1.418(18)
C30 C31 1.38(2)
C30 H30A 0.9500
C31 C32 1.36(2)
C31 H31A 0.9500
C32 C33 1.39(2)
C32 H32A 0.9500
C33 C34 1.398(18)
C33 H33A 0.9500
C34 H34A 0.9500
C35 C39 1.409(18)
C35 C36 1.442(17)
C36 C37 1.407(18)
C36 H36A 0.9500
C37 C38 1.43(2)
C37 H37A 0.9500
C38 C39 1.409(18)
C38 H38A 0.9500
C39 H39A 0.9500
C40 C41 1.415(19)
C40 C44 1.458(19)
C41 C42 1.41(2)
C41 H41A 0.9500
C42 C43 1.44(2)
C42 H42A 0.9500
C43 C44 1.390(18)
C43 H43A 0.9500
C44 H44A 0.9500
C45 C50 1.367(19)
C45 C46 1.39(2)
C46 C47 1.39(2)
C46 H46A 0.9500
C47 C48 1.38(3)
C47 H47A 0.9500
C48 C49 1.37(2)
C48 H48A 0.9500
C49 C50 1.40(2)
C49 H49A 0.9500
C50 H50A 0.9500
C51 C52 1.374(19)
C51 C56 1.405(19)
C52 C53 1.37(2)
C52 H52A 0.9500
C53 C54 1.39(2)
C53 H53A 0.9500
C54 C55 1.37(2)
C54 H54A 0.9500
C55 C56 1.39(2)
C55 H55A 0.9500
C56 H56A 0.9500
C57 C62 1.403(16)
C57 C58 1.404(16)
C58 C59 1.362(17)
C58 H58A 0.9500
C59 C60 1.389(17)
C59 H59A 0.9500
C60 C61 1.376(18)
C60 H60A 0.9500
C61 C62 1.351(18)
C61 H61A 0.9500
C62 H62A 0.9500
C63 C68 1.393(18)
C63 C64 1.400(19)
C64 C65 1.371(19)
C64 H64A 0.9500
C65 C66 1.364(19)
C65 H65A 0.9500
C66 C67 1.369(18)
C66 H66A 0.9500
C67 C68 1.379(17)
C67 H67A 0.9500
C68 H68A 0.9500
O1S C1S 1.44(2)
O1S C4S 1.49(2)
C1S C2S 1.38(2)
C1S H1SA 0.9900
C1S H1SB 0.9900
C2S C3S 1.32(2)
C2S H2SA 0.9900
C2S H2SB 0.9900
C3S C4S 1.53(2)
C3S H3SA 0.9900
C3S H3SB 0.9900
C4S H4SA 0.9900
C4S H4SB 0.9900
O2S C5S 1.46(2)
O2S C8S 1.48(2)
C5S C6S 1.38(2)
C5S H5SA 0.9900
C5S H5SB 0.9900
C6S C7S 1.33(2)
C6S H6SA 0.9900
C6S H6SB 0.9900
C7S C8S 1.53(2)
C7S H7SA 0.9900
C7S H7SB 0.9900
C8S H8SA 0.9900
C8S H8SB 0.9900
O3S C9S 1.46(2)
O3S C12S 1.48(2)
C9S C10S 1.39(2)
C9S H9SA 0.9900
C9S H9SB 0.9900
C10S C11S 1.32(2)
C10S H10A 0.9900
C10S H10B 0.9900
C11S C12S 1.51(3)
C11S H11A 0.9900
C11S H11B 0.9900
C12S H12A 0.9900
C12S H12B 0.9900
O4S C13S 1.47(2)
O4S C16S 1.49(2)
C13S C14S 1.38(2)
C13S H13A 0.9900
C13S H13B 0.9900
C14S C15S 1.33(2)
C14S H14A 0.9900
C14S H14B 0.9900
C15S C16S 1.52(2)
C15S H15A 0.9900
C15S H15B 0.9900
C16S H16A 0.9900
C16S H16B 0.9900
O5S C17S 1.46(2)
O5S C20S 1.47(2)
C17S C18S 1.39(3)
C17S H17A 0.9900
C17S H17B 0.9900
C18S C19S 1.32(3)
C18S H18B 0.9900
C18S H18C 0.9900
C19S C20S 1.52(3)
C19S H19B 0.9900
C19S H19C 0.9900
C20S H20B 0.9900
C20S H20C 0.9900
